data_7018186
loop_
_publ_author_name
'Brietzke, Thomas'
'Mickler, Wulfhard'
'Kelling, Alexandra'
'Holdt, Hans-J\"urgen'

_publ_section_title
;
 Mono- and dinuclear ruthenium(ii) 1,6,7,12-tetraazaperylene complexes.
;
_journal_issue 9
_journal_name_full 'Dalton transactions (Cambridge, England : 2003)'
_journal_page_first 2788
_journal_page_last 2797
_journal_paper_doi 10.1039/c2dt11805j
_journal_volume 41
_journal_year 2012
_chemical_formula_moiety 'C36 H24 N8 Ru1 2+ , F12 P2 2- , C1 H1.5 N0.5 , C3.5 H4'
_chemical_formula_sum 'C40.5 H29.5 F12 N8.5 P2 Ru'
_chemical_formula_weight 1026.24
_chemical_name_common
;
bis(2,2'-Bipyridyl)(1,6,7,12-tetraazaperylene)-ruthenium(ii)
bis(hexafluorophosphate)
;
_chemical_name_systematic
;
bis(2,2'-Bipyridyl)(1,6,7,12-tetraazaperylene)-ruthenium(ii)
bis(hexafluorophosphate)

;
_space_group_IT_number 2
_symmetry_cell_setting triclinic
_symmetry_space_group_name_Hall '-P 1'
_symmetry_space_group_name_H-M 'P -1'
_atom_sites_solution_hydrogens geom
_atom_sites_solution_primary direct
_atom_sites_solution_secondary difmap
_audit_creation_method SHELXL-97
_cell_angle_alpha 76.174(9)
_cell_angle_beta 76.325(9)
_cell_angle_gamma 83.086(9)
_cell_formula_units_Z 2
_cell_length_a 10.9023(13)
_cell_length_b 12.5034(14)
_cell_length_c 16.7340(18)
_cell_measurement_reflns_used 17578
_cell_measurement_temperature 210(2)
_cell_measurement_theta_max 29.46
_cell_measurement_theta_min 1.68
_cell_volume 2147.3(4)
_computing_cell_refinement 'X-AREA (Stoe, 2002)'
_computing_data_collection 'X-AREA (Stoe, 2006)'
_computing_data_reduction 'X-RED32 (Stoe, 2002)'
_computing_molecular_graphics 'ORTEP-3 for Windows (Farrugia, 1997)'
_computing_publication_material SHELXL-97
_computing_structure_refinement 'SHELXL-97 (Sheldrick, 1997)'
_computing_structure_solution 'SHELXS-97 (Sheldrick, 1997)'
_diffrn_ambient_temperature 210(2)
_diffrn_detector 'image plate (34 cm diameter)'
_diffrn_detector_area_resol_mean 6.67
_diffrn_detector_type STOE
_diffrn_measured_fraction_theta_full 0.941
_diffrn_measured_fraction_theta_max 0.941
_diffrn_measurement_details ' 180 frames, detector distance = 100 mm'
_diffrn_measurement_device '2-circle goniometer'
_diffrn_measurement_device_type 'STOE IPDS 2'
_diffrn_measurement_method 'rotation method, delta omega = 1.0 deg'
_diffrn_radiation_collimation '0.5 mm diameter, multiple pinhole'
_diffrn_radiation_monochromator 'plane graphite'
_diffrn_radiation_polarisn_norm 0
_diffrn_radiation_type 'Mo K\a'
_diffrn_radiation_wavelength 0.71073
_diffrn_reflns_av_R_equivalents 0.0606
_diffrn_reflns_av_sigmaI/netI 0.0634
_diffrn_reflns_limit_h_max 12
_diffrn_reflns_limit_h_min -12
_diffrn_reflns_limit_k_max 14
_diffrn_reflns_limit_k_min -14
_diffrn_reflns_limit_l_max 18
_diffrn_reflns_limit_l_min -19
_diffrn_reflns_number 13509
_diffrn_reflns_theta_full 25.00
_diffrn_reflns_theta_max 25.00
_diffrn_reflns_theta_min 1.68
_diffrn_source 'sealed X-ray tube, 12 x 0.4 mm long-fine focus'
_diffrn_source_current 40
_diffrn_source_power 2.00
_diffrn_source_voltage 50
_exptl_absorpt_coefficient_mu 0.53
_exptl_absorpt_correction_T_max 0.6994
_exptl_absorpt_correction_T_min 0.6962
_exptl_absorpt_correction_type sphere
_exptl_crystal_colour brown
_exptl_crystal_density_diffrn 1.574
_exptl_crystal_density_meas ?
_exptl_crystal_description block
_exptl_crystal_F_000 1014
_exptl_crystal_size_max 0.850
_exptl_crystal_size_mid 0.700
_exptl_crystal_size_min 0.690
_platon_squeeze_details
;
;
_refine_diff_density_max 0.515
_refine_diff_density_min -1.028
_refine_diff_density_rms 0.074
_refine_ls_extinction_coef 0.0023(4)
_refine_ls_extinction_expression Fc^*^=kFc[1+0.001xFc^2^\l^3^/sin(2\q)]^-1/4^
_refine_ls_extinction_method SHELXL
_refine_ls_goodness_of_fit_ref 0.994
_refine_ls_hydrogen_treatment constr
_refine_ls_matrix_type full
_refine_ls_number_parameters 593
_refine_ls_number_reflns 7096
_refine_ls_number_restraints 0
_refine_ls_restrained_S_all 0.994
_refine_ls_R_factor_all 0.0484
_refine_ls_R_factor_gt 0.0402
_refine_ls_shift/su_max 0.001
_refine_ls_shift/su_mean 0.000
_refine_ls_structure_factor_coef Fsqd
_refine_ls_weighting_details 'calc w=1/[\s^2^(Fo^2^)+(0.0568P)^2^+0.0000P] where P=(Fo^2^+2Fc^2^)/3'
_refine_ls_weighting_scheme calc
_refine_ls_wR_factor_gt 0.0959
_refine_ls_wR_factor_ref 0.0988
_reflns_number_gt 5881
_reflns_number_total 7096
_reflns_threshold_expression >2sigma(I)
_cod_data_source_file c2dt11805j.txt
_cod_data_source_block brie4i
_cod_depositor_comments
;
The following automatic conversions were performed:

'_exptl_crystal_density_meas' value 'not measured' was changed to '?'
- the value is perceived as not measured.

Automatic conversion script
Id: cif_fix_values 3008 2015-01-20 13:52:24Z robertas 
;
_cod_original_formula_sum 'C40.50 H29.50 F12 N8.50 P2 Ru'
_cod_database_code 7018186

loop_
_symmetry_equiv_pos_as_xyz
'x, y, z'
'-x, -y, -z'

loop_
_atom_site_label
_atom_site_type_symbol
_atom_site_fract_x
_atom_site_fract_y
_atom_site_fract_z
_atom_site_U_iso_or_equiv
_atom_site_adp_type
_atom_site_occupancy
_atom_site_symmetry_multiplicity
_atom_site_calc_flag
_atom_site_refinement_flags
_atom_site_disorder_assembly
_atom_site_disorder_group
C1 C 0.1628(3) 1.0567(2) 0.7483(2) 0.0454(8) Uani 1 1 d . . .
H1 H 0.1655 1.0491 0.8045 0.054 Uiso 1 1 calc R . .
C2 C 0.1599(4) 1.1588(3) 0.6991(2) 0.0525(9) Uani 1 1 d . . .
H2 H 0.1603 1.2196 0.7220 0.063 Uiso 1 1 calc R . .
C3 C 0.1509(4) 1.2761(3) 0.5551(3) 0.0617(10) Uani 1 1 d . . .
H3 H 0.1493 1.3421 0.5718 0.074 Uiso 1 1 calc R . .
C4 C 0.1482(4) 1.2768(3) 0.4745(2) 0.0640(11) Uani 1 1 d . . .
H4 H 0.1431 1.3452 0.4379 0.077 Uiso 1 1 calc R . .
C5 C 0.1736(4) 0.8963(4) 0.3582(2) 0.0660(11) Uani 1 1 d . . .
H5 H 0.1791 0.9006 0.3012 0.079 Uiso 1 1 calc R . .
C6 C 0.1704(4) 0.7939(4) 0.4103(3) 0.0666(11) Uani 1 1 d . . .
H6 H 0.1735 0.7313 0.3889 0.080 Uiso 1 1 calc R . .
C7 C 0.1553(4) 0.6860(3) 0.5594(2) 0.0635(10) Uani 1 1 d . . .
H7 H 0.1529 0.6192 0.5448 0.076 Uiso 1 1 calc R . .
C8 C 0.1520(4) 0.6866(3) 0.6402(2) 0.0543(9) Uani 1 1 d . . .
H8 H 0.1479 0.6199 0.6796 0.065 Uiso 1 1 calc R . .
C9 C 0.1591(3) 0.9757(2) 0.63798(19) 0.0381(7) Uani 1 1 d . . .
C10 C 0.1573(3) 1.0791(2) 0.5819(2) 0.0415(7) Uani 1 1 d . . .
C11 C 0.1570(3) 1.0881(3) 0.4955(2) 0.0453(8) Uani 1 1 d . . .
C12 C 0.1625(3) 0.9861(3) 0.4645(2) 0.0467(8) Uani 1 1 d . . .
C13 C 0.1613(3) 0.8832(3) 0.52365(19) 0.0437(7) Uani 1 1 d . . .
C14 C 0.1576(3) 0.8769(2) 0.60893(19) 0.0400(7) Uani 1 1 d . . .
C15 C 0.1562(3) 1.1750(3) 0.6131(2) 0.0491(8) Uani 1 1 d . . .
C16 C 0.1623(4) 0.7846(3) 0.4962(2) 0.0544(9) Uani 1 1 d . . .
C17 C 0.4412(3) 0.8392(3) 0.7091(2) 0.0478(8) Uani 1 1 d . . .
H17 H 0.4135 0.9126 0.6920 0.057 Uiso 1 1 calc R . .
C18 C 0.5674(3) 0.8099(3) 0.6898(2) 0.0576(9) Uani 1 1 d . . .
H18 H 0.6243 0.8628 0.6601 0.069 Uiso 1 1 calc R . .
C19 C 0.6103(4) 0.7014(3) 0.7145(3) 0.0627(10) Uani 1 1 d . . .
H19 H 0.6960 0.6798 0.7018 0.075 Uiso 1 1 calc R . .
C20 C 0.5225(3) 0.6255(3) 0.7588(2) 0.0568(9) Uani 1 1 d . . .
H20 H 0.5491 0.5521 0.7771 0.068 Uiso 1 1 calc R . .
C21 C 0.3960(3) 0.6585(3) 0.7758(2) 0.0438(7) Uani 1 1 d . . .
C22 C 0.2952(3) 0.5844(2) 0.8204(2) 0.0446(7) Uani 1 1 d . . .
C23 C 0.3171(4) 0.4713(3) 0.8446(3) 0.0599(10) Uani 1 1 d . . .
H23 H 0.3984 0.4381 0.8334 0.072 Uiso 1 1 calc R . .
C24 C 0.2140(4) 0.4081(3) 0.8863(3) 0.0652(11) Uani 1 1 d . . .
H24 H 0.2258 0.3318 0.9033 0.078 Uiso 1 1 calc R . .
C25 C 0.0968(4) 0.4589(3) 0.9015(2) 0.0557(9) Uani 1 1 d . . .
H25 H 0.0278 0.4176 0.9299 0.067 Uiso 1 1 calc R . .
C26 C 0.0798(3) 0.5711(3) 0.8751(2) 0.0472(8) Uani 1 1 d . . .
H26 H -0.0014 0.6049 0.8854 0.057 Uiso 1 1 calc R . .
C27 C 0.2667(3) 0.8329(3) 0.9324(2) 0.0468(8) Uani 1 1 d . . .
H27 H 0.3461 0.8286 0.8970 0.056 Uiso 1 1 calc R . .
C28 C 0.2597(4) 0.8422(3) 1.0137(2) 0.0551(9) Uani 1 1 d . . .
H28 H 0.3327 0.8453 1.0325 0.066 Uiso 1 1 calc R . .
C29 C 0.1431(4) 0.8467(3) 1.0663(2) 0.0558(9) Uani 1 1 d . . .
H29 H 0.1358 0.8502 1.1221 0.067 Uiso 1 1 calc R . .
C30 C 0.0369(4) 0.8462(3) 1.0357(2) 0.0505(8) Uani 1 1 d . . .
H30 H -0.0430 0.8503 1.0705 0.061 Uiso 1 1 calc R . .
C31 C 0.0495(3) 0.8394(2) 0.95254(19) 0.0398(7) Uani 1 1 d . . .
C32 C -0.0583(3) 0.8449(2) 0.91231(19) 0.0397(7) Uani 1 1 d . . .
C33 C -0.1815(3) 0.8715(3) 0.9489(2) 0.0496(8) Uani 1 1 d . . .
H33 H -0.2019 0.8809 1.0041 0.059 Uiso 1 1 calc R . .
C34 C -0.2746(3) 0.8844(3) 0.9037(3) 0.0575(10) Uani 1 1 d . . .
H34 H -0.3582 0.9024 0.9278 0.069 Uiso 1 1 calc R . .
C35 C -0.2418(3) 0.8701(3) 0.8226(3) 0.0588(10) Uani 1 1 d . . .
H35 H -0.3028 0.8807 0.7903 0.071 Uiso 1 1 calc R . .
C36 C -0.1188(3) 0.8401(3) 0.7891(2) 0.0504(8) Uani 1 1 d . . .
H36 H -0.0983 0.8276 0.7347 0.060 Uiso 1 1 calc R . .
F1 F -0.2425(2) 1.4408(2) 0.7364(2) 0.0940(9) Uani 1 1 d . . .
F2 F 0.0545(2) 1.42638(19) 0.71510(19) 0.0808(7) Uani 1 1 d . . .
F3 F -0.0882(2) 1.30544(16) 0.72521(15) 0.0695(6) Uani 1 1 d . . .
F4 F -0.0773(3) 1.4616(2) 0.62622(16) 0.0982(9) Uani 1 1 d . . .
F5 F -0.1002(3) 1.56033(17) 0.72636(18) 0.0827(8) Uani 1 1 d . . .
F6 F -0.1096(3) 1.4027(2) 0.82437(16) 0.0822(7) Uani 1 1 d . . .
F7 F 0.3125(2) 1.1427(3) 0.85141(18) 0.0904(8) Uani 1 1 d . A .
F8 F 0.6129(2) 1.1205(2) 0.8178(2) 0.0956(9) Uani 1 1 d . A .
F9A F 0.4524(5) 1.0318(6) 0.9105(6) 0.118(3) Uani 0.70 1 d P A 1
F10A F 0.4675(7) 1.0592(10) 0.7705(8) 0.142(3) Uani 0.70 1 d P A 1
F11A F 0.4679(7) 1.2394(7) 0.7632(6) 0.132(3) Uani 0.70 1 d P A 1
F12A F 0.4517(5) 1.2085(7) 0.8993(5) 0.0970(17) Uani 0.70 1 d P A 1
F9B F 0.4680(16) 1.0040(10) 0.8349(18) 0.127(6) Uani 0.30 1 d P A 2
F10B F 0.4600(15) 1.159(2) 0.7353(7) 0.130(6) Uani 0.30 1 d P A 2
F11B F 0.4672(15) 1.2507(10) 0.831(2) 0.137(6) Uani 0.30 1 d P A 2
F12B F 0.4721(11) 1.107(2) 0.9218(6) 0.105(5) Uani 0.30 1 d P A 2
N1 N 0.1621(2) 0.96278(19) 0.71897(16) 0.0380(6) Uani 1 1 d . . .
N2 N 0.1525(3) 1.1852(3) 0.44238(18) 0.0558(8) Uani 1 1 d . . .
N3 N 0.1695(3) 0.9926(3) 0.38351(18) 0.0579(8) Uani 1 1 d . . .
N4 N 0.1545(2) 0.7821(2) 0.66711(16) 0.0404(6) Uani 1 1 d . . .
N5 N 0.3549(2) 0.7659(2) 0.75200(16) 0.0393(6) Uani 1 1 d . . .
N6 N 0.1783(2) 0.6339(2) 0.83445(16) 0.0400(6) Uani 1 1 d . . .
N7 N 0.1638(2) 0.82960(18) 0.90157(16) 0.0379(6) Uani 1 1 d . . .
N8 N -0.0265(2) 0.82799(19) 0.83227(16) 0.0401(6) Uani 1 1 d . . .
P1 P -0.09474(10) 1.43287(7) 0.72569(6) 0.0538(2) Uani 1 1 d . . .
P2 P 0.46412(10) 1.13276(8) 0.83201(7) 0.0572(3) Uani 1 1 d . . .
Ru1 Ru 0.16366(2) 0.801111(19) 0.784561(15) 0.03489(10) Uani 1 1 d . . .
N9 N 0.5000 1.0000 0.5000 0.164(4) Uani 1 2 d S . .
C41 C 0.5057(10) 1.0937(12) 0.5217(7) 0.103(4) Uani 0.50 1 d P . .
C42 C 0.5025(10) 1.2112(11) 0.5329(10) 0.116(4) Uani 0.50 1 d P . .
H42C H 0.5294 1.2102 0.5837 0.174 Uiso 0.50 1 calc PR . .
H42B H 0.4178 1.2444 0.5364 0.174 Uiso 0.50 1 calc PR . .
H42A H 0.5582 1.2531 0.4856 0.174 Uiso 0.50 1 calc PR . .

loop_
_atom_site_aniso_label
_atom_site_aniso_U_11
_atom_site_aniso_U_22
_atom_site_aniso_U_33
_atom_site_aniso_U_23
_atom_site_aniso_U_13
_atom_site_aniso_U_12
C1 0.0545(19) 0.0408(16) 0.0383(17) -0.0132(14) -0.0069(15) 0.0096(14)
C2 0.064(2) 0.0389(16) 0.053(2) -0.0116(15) -0.0164(18) 0.0101(15)
C3 0.071(2) 0.0417(17) 0.060(2) -0.0008(17) -0.007(2) 0.0118(17)
C4 0.066(2) 0.052(2) 0.053(2) 0.0106(18) -0.0016(19) 0.0115(17)
C5 0.069(3) 0.095(3) 0.0354(18) -0.019(2) -0.0091(18) -0.005(2)
C6 0.077(3) 0.080(3) 0.052(2) -0.023(2) -0.024(2) 0.000(2)
C7 0.082(3) 0.059(2) 0.057(2) -0.0199(18) -0.020(2) -0.009(2)
C8 0.069(2) 0.0458(17) 0.051(2) -0.0100(16) -0.0162(19) -0.0077(16)
C9 0.0323(15) 0.0427(15) 0.0346(16) -0.0053(13) -0.0045(13) 0.0037(12)
C10 0.0330(15) 0.0449(16) 0.0385(17) -0.0023(14) -0.0035(13) 0.0070(12)
C11 0.0324(15) 0.0552(18) 0.0367(17) 0.0013(15) -0.0009(13) 0.0059(13)
C12 0.0357(16) 0.063(2) 0.0360(17) -0.0050(15) -0.0060(14) 0.0012(14)
C13 0.0392(17) 0.0551(18) 0.0346(16) -0.0088(14) -0.0072(14) 0.0015(14)
C14 0.0311(15) 0.0483(16) 0.0371(16) -0.0068(14) -0.0043(13) 0.0000(12)
C15 0.0478(19) 0.0412(16) 0.048(2) -0.0038(15) -0.0029(16) 0.0101(14)
C16 0.055(2) 0.069(2) 0.0434(19) -0.0192(17) -0.0134(17) -0.0015(17)
C17 0.0443(18) 0.0512(17) 0.0448(18) -0.0096(15) -0.0045(15) -0.0022(15)
C18 0.0421(19) 0.072(2) 0.052(2) -0.0090(18) -0.0004(16) -0.0071(17)
C19 0.0390(19) 0.079(3) 0.064(2) -0.017(2) -0.0055(18) 0.0109(17)
C20 0.049(2) 0.058(2) 0.057(2) -0.0102(18) -0.0094(18) 0.0136(16)
C21 0.0440(18) 0.0478(17) 0.0382(17) -0.0092(14) -0.0102(14) 0.0049(14)
C22 0.0509(19) 0.0416(15) 0.0390(17) -0.0047(14) -0.0126(15) 0.0040(14)
C23 0.065(2) 0.0452(18) 0.063(2) -0.0075(17) -0.013(2) 0.0118(17)
C24 0.086(3) 0.0378(17) 0.066(3) 0.0006(17) -0.018(2) -0.0006(18)
C25 0.066(2) 0.0426(17) 0.053(2) 0.0028(16) -0.0130(19) -0.0110(16)
C26 0.0482(19) 0.0474(17) 0.0423(18) -0.0028(15) -0.0078(15) -0.0063(14)
C27 0.0493(19) 0.0474(17) 0.0453(18) -0.0064(14) -0.0193(16) 0.0007(14)
C28 0.072(3) 0.0473(18) 0.052(2) -0.0091(16) -0.031(2) 0.0019(17)
C29 0.087(3) 0.0457(17) 0.0363(18) -0.0091(15) -0.0171(19) -0.0020(18)
C30 0.066(2) 0.0426(16) 0.0380(17) -0.0065(14) -0.0034(16) -0.0037(15)
C31 0.0486(18) 0.0280(13) 0.0380(16) -0.0012(12) -0.0069(14) -0.0007(12)
C32 0.0461(17) 0.0286(13) 0.0381(17) -0.0007(12) -0.0052(14) 0.0012(12)
C33 0.052(2) 0.0414(16) 0.0448(19) -0.0078(14) 0.0056(16) 0.0039(14)
C34 0.0375(18) 0.0547(19) 0.069(3) -0.0049(18) -0.0022(17) 0.0052(15)
C35 0.0421(19) 0.068(2) 0.062(2) -0.0057(19) -0.0159(18) 0.0027(16)
C36 0.0459(19) 0.0587(19) 0.0444(18) -0.0055(16) -0.0136(15) 0.0008(15)
F1 0.0598(15) 0.1016(19) 0.129(3) -0.0416(18) -0.0285(16) 0.0103(13)
F2 0.0552(14) 0.0703(14) 0.113(2) -0.0292(14) -0.0061(14) 0.0036(11)
F3 0.0869(16) 0.0475(11) 0.0770(16) -0.0164(10) -0.0239(13) 0.0025(11)
F4 0.148(3) 0.0758(16) 0.0585(15) -0.0041(13) -0.0237(17) 0.0198(16)
F5 0.0855(17) 0.0485(12) 0.107(2) -0.0239(12) -0.0050(15) 0.0081(11)
F6 0.101(2) 0.0842(16) 0.0607(14) -0.0159(13) -0.0134(14) -0.0099(14)
F7 0.0615(16) 0.131(2) 0.0916(19) -0.0516(18) -0.0215(14) 0.0079(15)
F8 0.0578(15) 0.0894(18) 0.125(3) -0.0192(17) 0.0013(15) 0.0010(13)
F9A 0.087(4) 0.084(3) 0.135(6) 0.041(4) -0.001(3) 0.000(3)
F10A 0.122(5) 0.166(7) 0.178(8) -0.141(6) -0.011(6) 0.005(6)
F11A 0.163(6) 0.092(5) 0.098(5) 0.033(4) -0.008(5) 0.012(5)
F12A 0.084(3) 0.120(5) 0.108(4) -0.065(4) -0.025(3) 0.006(3)
F9B 0.127(11) 0.057(6) 0.190(18) -0.047(9) 0.008(14) -0.023(6)
F10B 0.129(11) 0.189(16) 0.048(6) -0.019(10) -0.001(6) 0.033(14)
F11B 0.133(11) 0.044(6) 0.24(2) -0.066(12) -0.020(18) 0.016(6)
F12B 0.075(7) 0.190(15) 0.045(5) -0.005(9) -0.013(4) -0.025(10)
N1 0.0384(13) 0.0399(12) 0.0329(13) -0.0079(11) -0.0057(11) 0.0039(10)
N2 0.0494(17) 0.0616(18) 0.0413(16) 0.0051(14) -0.0027(13) 0.0074(14)
N3 0.0538(18) 0.080(2) 0.0357(15) -0.0062(15) -0.0101(13) -0.0005(15)
N4 0.0403(14) 0.0419(13) 0.0384(14) -0.0081(11) -0.0091(12) -0.0001(11)
N5 0.0381(14) 0.0420(13) 0.0360(13) -0.0092(11) -0.0067(11) 0.0031(11)
N6 0.0409(14) 0.0415(13) 0.0374(14) -0.0059(11) -0.0127(12) 0.0012(11)
N7 0.0441(14) 0.0313(11) 0.0360(13) -0.0041(10) -0.0097(11) 0.0019(10)
N8 0.0418(14) 0.0380(12) 0.0362(14) -0.0015(11) -0.0103(11) 0.0044(11)
P1 0.0572(6) 0.0450(5) 0.0567(6) -0.0113(4) -0.0126(5) 0.0072(4)
P2 0.0573(6) 0.0505(5) 0.0602(6) -0.0123(5) -0.0085(5) 0.0033(4)
Ru1 0.03545(14) 0.03539(14) 0.03102(14) -0.00395(9) -0.00706(10) 0.00166(9)
N9 0.207(11) 0.110(6) 0.128(8) 0.030(6) -0.008(7) 0.000(7)
C41 0.060(6) 0.132(10) 0.081(7) 0.037(8) -0.011(5) 0.000(6)
C42 0.053(6) 0.128(10) 0.179(14) -0.072(9) -0.019(7) 0.011(6)

loop_
_atom_type_symbol
_atom_type_description
_atom_type_scat_dispersion_real
_atom_type_scat_dispersion_imag
_atom_type_scat_source
C C 0.0033 0.0016 'International Tables Vol C Tables 4.2.6.8 and 6.1.1.4'
H H 0.0000 0.0000 'International Tables Vol C Tables 4.2.6.8 and 6.1.1.4'
F F 0.0171 0.0103 'International Tables Vol C Tables 4.2.6.8 and 6.1.1.4'
N N 0.0061 0.0033 'International Tables Vol C Tables 4.2.6.8 and 6.1.1.4'
P P 0.1023 0.0942 'International Tables Vol C Tables 4.2.6.8 and 6.1.1.4'
Ru Ru -1.2594 0.8363 'International Tables Vol C Tables 4.2.6.8 and 6.1.1.4'

loop_
_geom_angle_atom_site_label_1
_geom_angle_atom_site_label_2
_geom_angle_atom_site_label_3
_geom_angle
_geom_angle_site_symmetry_1
C2 C1 N1 122.9(3) .
C1 C2 C15 120.9(3) .
C4 C3 C15 119.4(4) .
C3 C4 N2 125.5(3) .
N3 C5 C6 124.8(3) .
C5 C6 C16 119.0(4) .
C8 C7 C16 121.5(3) .
C7 C8 N4 122.8(3) .
N1 C9 C10 123.4(3) .
N1 C9 C14 116.5(2) .
C10 C9 C14 120.0(3) .
C9 C10 C15 118.5(3) .
C9 C10 C11 121.2(3) .
C15 C10 C11 120.3(3) .
N2 C11 C10 121.8(3) .
N2 C11 C12 119.4(3) .
C10 C11 C12 118.8(3) .
N3 C12 C13 122.1(3) .
N3 C12 C11 119.7(3) .
C13 C12 C11 118.2(3) .
C14 C13 C16 118.8(3) .
C14 C13 C12 121.8(3) .
C16 C13 C12 119.4(3) .
N4 C14 C13 123.9(3) .
N4 C14 C9 116.2(3) .
C13 C14 C9 119.9(3) .
C3 C15 C2 127.0(3) .
C3 C15 C10 116.2(3) .
C2 C15 C10 116.8(3) .
C6 C16 C13 117.2(3) .
C6 C16 C7 126.7(4) .
C13 C16 C7 116.1(3) .
N5 C17 C18 122.6(3) .
C17 C18 C19 119.6(3) .
C18 C19 C20 118.3(3) .
C21 C20 C19 120.1(3) .
N5 C21 C20 121.1(3) .
N5 C21 C22 114.4(3) .
C20 C21 C22 124.4(3) .
N6 C22 C23 121.8(3) .
N6 C22 C21 115.2(3) .
C23 C22 C21 123.1(3) .
C22 C23 C24 118.4(4) .
C25 C24 C23 119.4(3) .
C24 C25 C26 120.0(3) .
N6 C26 C25 121.6(3) .
N7 C27 C28 123.2(3) .
C29 C28 C27 118.5(3) .
C28 C29 C30 119.3(3) .
C29 C30 C31 119.7(3) .
N7 C31 C30 121.5(3) .
N7 C31 C32 114.7(3) .
C30 C31 C32 123.9(3) .
N8 C32 C33 121.2(3) .
N8 C32 C31 114.8(3) .
C33 C32 C31 123.9(3) .
C32 C33 C34 119.9(3) .
C35 C34 C33 118.8(3) .
C34 C35 C36 119.7(3) .
N8 C36 C35 122.2(3) .
C9 N1 C1 117.5(2) .
C9 N1 Ru1 114.2(2) .
C1 N1 Ru1 128.4(2) .
C11 N2 C4 116.8(3) .
C12 N3 C5 117.4(3) .
C14 N4 C8 116.8(3) .
C14 N4 Ru1 113.9(2) .
C8 N4 Ru1 129.2(2) .
C17 N5 C21 118.3(3) .
C17 N5 Ru1 125.7(2) .
C21 N5 Ru1 116.0(2) .
C22 N6 C26 118.8(3) .
C22 N6 Ru1 115.82(19) .
C26 N6 Ru1 125.3(2) .
C31 N7 C27 117.8(3) .
C31 N7 Ru1 115.8(2) .
C27 N7 Ru1 126.3(2) .
C36 N8 C32 118.2(3) .
C36 N8 Ru1 125.7(2) .
C32 N8 Ru1 115.8(2) .
F1 P1 F6 90.50(17) .
F1 P1 F4 90.44(18) .
F6 P1 F4 178.85(18) .
F1 P1 F3 90.62(15) .
F6 P1 F3 89.91(14) .
F4 P1 F3 89.42(14) .
F1 P1 F2 179.27(16) .
F6 P1 F2 89.34(16) .
F4 P1 F2 89.73(18) .
F3 P1 F2 90.09(14) .
F1 P1 F5 89.81(15) .
F6 P1 F5 89.93(15) .
F4 P1 F5 90.74(15) .
F3 P1 F5 179.54(16) .
F2 P1 F5 89.47(14) .
F11B P2 F12B 88.4(12) .
F11B P2 F10A 139.0(13) .
F12B P2 F10A 132.3(10) .
F11B P2 F11A 45.8(11) .
F12B P2 F11A 134.0(10) .
F10A P2 F11A 93.2(6) .
F11B P2 F8 89.3(6) .
F12B P2 F8 82.5(5) .
F10A P2 F8 91.0(3) .
F11A P2 F8 91.9(3) .
F11B P2 F9A 128.0(13) .
F12B P2 F9A 40.4(8) .
F10A P2 F9A 92.9(5) .
F11A P2 F9A 173.2(5) .
F8 P2 F9A 90.8(2) .
F11B P2 F10B 92.2(12) .
F12B P2 F10B 178.2(8) .
F10A P2 F10B 47.1(8) .
F11A P2 F10B 46.4(9) .
F8 P2 F10B 95.8(6) .
F9A P2 F10B 139.4(11) .
F11B P2 F9B 176.8(11) .
F12B P2 F9B 89.9(11) .
F10A P2 F9B 42.5(8) .
F11A P2 F9B 135.7(10) .
F8 P2 F9B 87.9(6) .
F9A P2 F9B 50.6(8) .
F10B P2 F9B 89.5(12) .
F11B P2 F7 91.2(6) .
F12B P2 F7 94.6(5) .
F10A P2 F7 90.5(3) .
F11A P2 F7 90.4(3) .
F8 P2 F7 177.13(18) .
F9A P2 F7 86.7(2) .
F10B P2 F7 87.0(6) .
F9B P2 F7 91.6(6) .
F11B P2 F12A 42.4(11) .
F12B P2 F12A 47.1(9) .
F10A P2 F12A 176.5(4) .
F11A P2 F12A 87.9(4) .
F8 P2 F12A 92.3(2) .
F9A P2 F12A 85.7(4) .
F10B P2 F12A 133.7(10) .
F9B P2 F12A 136.4(10) .
F7 P2 F12A 86.1(2) .
N5 Ru1 N8 172.95(9) .
N5 Ru1 N1 96.89(10) .
N8 Ru1 N1 87.76(9) .
N5 Ru1 N6 78.52(10) .
N8 Ru1 N6 97.45(10) .
N1 Ru1 N6 171.98(10) .
N5 Ru1 N4 87.36(10) .
N8 Ru1 N4 98.75(10) .
N1 Ru1 N4 79.10(10) .
N6 Ru1 N4 94.04(10) .
N5 Ru1 N7 95.65(10) .
N8 Ru1 N7 78.42(10) .
N1 Ru1 N7 97.89(9) .
N6 Ru1 N7 89.15(10) .
N4 Ru1 N7 176.00(10) .
C41 N9 C41 179.998(4) 2_676
N9 C41 C42 169.7(10) .

loop_
_geom_bond_atom_site_label_1
_geom_bond_atom_site_label_2
_geom_bond_distance
_geom_bond_site_symmetry_2
C1 C2 1.345(4) .
C1 N1 1.378(4) .
C2 C15 1.414(5) .
C3 C4 1.354(6) .
C3 C15 1.403(4) .
C4 N2 1.368(5) .
C5 N3 1.361(5) .
C5 C6 1.365(6) .
C6 C16 1.398(5) .
C7 C8 1.346(5) .
C7 C16 1.417(5) .
C8 N4 1.378(4) .
C9 N1 1.334(4) .
C9 C10 1.405(4) .
C9 C14 1.434(4) .
C10 C15 1.415(5) .
C10 C11 1.425(5) .
C11 N2 1.326(4) .
C11 C12 1.478(5) .
C12 N3 1.323(4) .
C12 C13 1.422(4) .
C13 C14 1.402(4) .
C13 C16 1.413(5) .
C14 N4 1.340(4) .
C17 N5 1.346(4) .
C17 C18 1.363(5) .
C18 C19 1.379(5) .
C19 C20 1.383(5) .
C20 C21 1.373(5) .
C21 N5 1.359(4) .
C21 C22 1.466(4) .
C22 N6 1.342(4) .
C22 C23 1.383(5) .
C23 C24 1.398(5) .
C24 C25 1.352(6) .
C25 C26 1.370(5) .
C26 N6 1.355(4) .
C27 N7 1.349(4) .
C27 C28 1.377(5) .
C28 C29 1.368(6) .
C29 C30 1.373(5) .
C30 C31 1.388(5) .
C31 N7 1.344(4) .
C31 C32 1.474(4) .
C32 N8 1.363(4) .
C32 C33 1.375(4) .
C33 C34 1.377(5) .
C34 C35 1.368(6) .
C35 C36 1.371(5) .
C36 N8 1.345(4) .
F1 P1 1.572(3) .
F2 P1 1.589(3) .
F3 P1 1.588(2) .
F4 P1 1.586(3) .
F5 P1 1.590(2) .
F6 P1 1.577(3) .
F7 P2 1.603(3) .
F8 P2 1.577(3) .
F9A P2 1.582(5) .
F10A P2 1.528(5) .
F11A P2 1.538(5) .
F12A P2 1.610(5) .
F9B P2 1.595(11) .
F10B P2 1.584(12) .
F11B P2 1.474(10) .
F12B P2 1.481(9) .
N1 Ru1 2.057(2) .
N4 Ru1 2.062(3) .
N5 Ru1 2.048(3) .
N6 Ru1 2.060(2) .
N7 Ru1 2.073(3) .
N8 Ru1 2.056(3) .
N9 C41 1.319(17) 2_676
N9 C41 1.319(17) .
C41 C42 1.520(18) .

loop_
_geom_torsion_atom_site_label_1
_geom_torsion_atom_site_label_2
_geom_torsion_atom_site_label_3
_geom_torsion_atom_site_label_4
_geom_torsion
_geom_torsion_site_symmetry_1
N1 C1 C2 C15 -0.2(5) .
C15 C3 C4 N2 -1.2(6) .
N3 C5 C6 C16 -0.1(7) .
C16 C7 C8 N4 0.4(6) .
N1 C9 C10 C15 -1.3(5) .
C14 C9 C10 C15 178.7(3) .
N1 C9 C10 C11 178.6(3) .
C14 C9 C10 C11 -1.4(4) .
C9 C10 C11 N2 178.5(3) .
C15 C10 C11 N2 -1.7(5) .
C9 C10 C11 C12 -1.9(4) .
C15 C10 C11 C12 178.0(3) .
N2 C11 C12 N3 3.5(5) .
C10 C11 C12 N3 -176.2(3) .
N2 C11 C12 C13 -177.1(3) .
C10 C11 C12 C13 3.2(4) .
N3 C12 C13 C14 178.1(3) .
C11 C12 C13 C14 -1.3(4) .
N3 C12 C13 C16 -2.6(5) .
C11 C12 C13 C16 177.9(3) .
C16 C13 C14 N4 -0.3(5) .
C12 C13 C14 N4 179.0(3) .
C16 C13 C14 C9 178.8(3) .
C12 C13 C14 C9 -1.9(5) .
N1 C9 C14 N4 2.5(4) .
C10 C9 C14 N4 -177.5(3) .
N1 C9 C14 C13 -176.6(3) .
C10 C9 C14 C13 3.4(4) .
C4 C3 C15 C2 179.8(4) .
C4 C3 C15 C10 -0.5(5) .
C1 C2 C15 C3 179.0(4) .
C1 C2 C15 C10 -0.8(5) .
C9 C10 C15 C3 -178.3(3) .
C11 C10 C15 C3 1.8(5) .
C9 C10 C15 C2 1.4(5) .
C11 C10 C15 C2 -178.4(3) .
C5 C6 C16 C13 -1.6(6) .
C5 C6 C16 C7 178.6(4) .
C14 C13 C16 C6 -177.8(3) .
C12 C13 C16 C6 2.8(5) .
C14 C13 C16 C7 2.0(5) .
C12 C13 C16 C7 -177.3(3) .
C8 C7 C16 C6 177.8(4) .
C8 C7 C16 C13 -2.1(6) .
N5 C17 C18 C19 0.0(6) .
C17 C18 C19 C20 -0.2(6) .
C18 C19 C20 C21 1.2(6) .
C19 C20 C21 N5 -2.0(6) .
C19 C20 C21 C22 178.4(3) .
N5 C21 C22 N6 -2.9(4) .
C20 C21 C22 N6 176.7(3) .
N5 C21 C22 C23 175.5(3) .
C20 C21 C22 C23 -4.9(6) .
N6 C22 C23 C24 -1.2(6) .
C21 C22 C23 C24 -179.6(3) .
C22 C23 C24 C25 0.0(6) .
C23 C24 C25 C26 0.9(6) .
C24 C25 C26 N6 -0.7(6) .
N7 C27 C28 C29 1.0(5) .
C27 C28 C29 C30 -2.5(5) .
C28 C29 C30 C31 0.9(5) .
C29 C30 C31 N7 2.3(4) .
C29 C30 C31 C32 -176.3(3) .
N7 C31 C32 N8 6.3(3) .
C30 C31 C32 N8 -175.1(3) .
N7 C31 C32 C33 -169.7(3) .
C30 C31 C32 C33 8.9(4) .
N8 C32 C33 C34 -1.7(4) .
C31 C32 C33 C34 174.1(3) .
C32 C33 C34 C35 0.0(5) .
C33 C34 C35 C36 2.1(5) .
C34 C35 C36 N8 -2.7(5) .
C10 C9 N1 C1 0.3(4) .
C14 C9 N1 C1 -179.6(3) .
C10 C9 N1 Ru1 179.9(2) .
C14 C9 N1 Ru1 -0.1(3) .
C2 C1 N1 C9 0.4(5) .
C2 C1 N1 Ru1 -179.0(3) .
C10 C11 N2 C4 0.0(5) .
C12 C11 N2 C4 -179.6(3) .
C3 C4 N2 C11 1.5(6) .
C13 C12 N3 C5 0.9(5) .
C11 C12 N3 C5 -179.6(3) .
C6 C5 N3 C12 0.4(6) .
C13 C14 N4 C8 -1.4(4) .
C9 C14 N4 C8 179.5(3) .
C13 C14 N4 Ru1 175.5(2) .
C9 C14 N4 Ru1 -3.6(3) .
C7 C8 N4 C14 1.4(5) .
C7 C8 N4 Ru1 -175.0(3) .
C18 C17 N5 C21 -0.8(5) .
C18 C17 N5 Ru1 179.8(3) .
C20 C21 N5 C17 1.8(5) .
C22 C21 N5 C17 -178.6(3) .
C20 C21 N5 Ru1 -178.8(3) .
C22 C21 N5 Ru1 0.9(4) .
C23 C22 N6 C26 1.4(5) .
C21 C22 N6 C26 179.9(3) .
C23 C22 N6 Ru1 -174.9(3) .
C21 C22 N6 Ru1 3.6(4) .
C25 C26 N6 C22 -0.4(5) .
C25 C26 N6 Ru1 175.5(3) .
C30 C31 N7 C27 -3.7(4) .
C32 C31 N7 C27 174.9(2) .
C30 C31 N7 Ru1 172.7(2) .
C32 C31 N7 Ru1 -8.7(3) .
C28 C27 N7 C31 2.1(4) .
C28 C27 N7 Ru1 -173.8(2) .
C35 C36 N8 C32 1.0(4) .
C35 C36 N8 Ru1 -172.5(3) .
C33 C32 N8 C36 1.2(4) .
C31 C32 N8 C36 -175.0(2) .
C33 C32 N8 Ru1 175.3(2) .
C31 C32 N8 Ru1 -0.9(3) .
C17 N5 Ru1 N8 -124.2(8) .
C21 N5 Ru1 N8 56.4(9) .
C17 N5 Ru1 N1 6.8(3) .
C21 N5 Ru1 N1 -172.6(2) .
C17 N5 Ru1 N6 -179.8(3) .
C21 N5 Ru1 N6 0.7(2) .
C17 N5 Ru1 N4 85.5(3) .
C21 N5 Ru1 N4 -93.9(2) .
C17 N5 Ru1 N7 -91.9(3) .
C21 N5 Ru1 N7 88.7(2) .
C36 N8 Ru1 N5 -156.2(7) .
C32 N8 Ru1 N5 30.2(9) .
C36 N8 Ru1 N1 72.3(2) .
C32 N8 Ru1 N1 -101.3(2) .
C36 N8 Ru1 N6 -101.6(2) .
C32 N8 Ru1 N6 84.8(2) .
C36 N8 Ru1 N4 -6.3(3) .
C32 N8 Ru1 N4 -179.90(18) .
C36 N8 Ru1 N7 170.8(3) .
C32 N8 Ru1 N7 -2.77(18) .
C9 N1 Ru1 N5 84.6(2) .
C1 N1 Ru1 N5 -95.9(3) .
C9 N1 Ru1 N8 -100.7(2) .
C1 N1 Ru1 N8 78.8(3) .
C9 N1 Ru1 N6 30.1(8) .
C1 N1 Ru1 N6 -150.4(6) .
C9 N1 Ru1 N4 -1.3(2) .
C1 N1 Ru1 N4 178.1(3) .
C9 N1 Ru1 N7 -178.7(2) .
C1 N1 Ru1 N7 0.8(3) .
C22 N6 Ru1 N5 -2.4(2) .
C26 N6 Ru1 N5 -178.4(3) .
C22 N6 Ru1 N8 -176.5(2) .
C26 N6 Ru1 N8 7.4(3) .
C22 N6 Ru1 N1 53.2(8) .
C26 N6 Ru1 N1 -122.9(7) .
C22 N6 Ru1 N4 84.1(2) .
C26 N6 Ru1 N4 -92.0(3) .
C22 N6 Ru1 N7 -98.3(2) .
C26 N6 Ru1 N7 85.6(3) .
C14 N4 Ru1 N5 -94.8(2) .
C8 N4 Ru1 N5 81.6(3) .
C14 N4 Ru1 N8 88.7(2) .
C8 N4 Ru1 N8 -94.8(3) .
C14 N4 Ru1 N1 2.7(2) .
C8 N4 Ru1 N1 179.2(3) .
C14 N4 Ru1 N6 -173.1(2) .
C8 N4 Ru1 N6 3.3(3) .
C14 N4 Ru1 N7 43.9(15) .
C8 N4 Ru1 N7 -139.6(13) .
C31 N7 Ru1 N5 -169.78(19) .
C27 N7 Ru1 N5 6.3(2) .
C31 N7 Ru1 N8 6.38(18) .
C27 N7 Ru1 N8 -177.6(2) .
C31 N7 Ru1 N1 92.45(19) .
C27 N7 Ru1 N1 -91.5(2) .
C31 N7 Ru1 N6 -91.40(19) .
C27 N7 Ru1 N6 84.6(2) .
C31 N7 Ru1 N4 51.6(14) .
C27 N7 Ru1 N4 -132.3(13) .
C41 N9 C41 C42 -169(48) 2_676

loop_
_platon_squeeze_void_nr
_platon_squeeze_void_average_x
_platon_squeeze_void_average_y
_platon_squeeze_void_average_z
_platon_squeeze_void_volume
_platon_squeeze_void_count_electrons
_platon_squeeze_void_content
1 0.500 0.500 0.000 170 53 ' '
2 0.500 0.500 0.500 166 43 ' '
